data_7716756
loop_
_publ_author_name
'Dong, Wen-Shuai'
'Mei, Hao-Zheng'
'Yu, Qi-Yao'
'Xu, Mei-Qi'
'Li, Zong-You'
'Zhang, Jian-Guo'

_publ_section_title
;
 Structure and performance regulation of energetic complexes through
 multifunctional molecular self-assembly.
;
_journal_issue 33
_journal_name_full 'Dalton transactions (Cambridge, England : 2003)'
_journal_page_first 13925
_journal_page_last 13932
_journal_paper_doi 10.1039/d4dt00830h
_journal_volume 53
_journal_year 2024
_chemical_formula_sum 'C5 H18 N16 Ni O11'
_chemical_formula_weight 537.06
_space_group_crystal_system trigonal
_space_group_IT_number 158
_space_group_name_Hall 'P 3 -2"c'
_space_group_name_H-M_alt 'P 3 c 1'
_atom_sites_solution_hydrogens mixed
_audit_creation_method SHELXL-2019/2
_audit_update_record
;
2024-07-19 deposited with the CCDC.	2024-07-23 downloaded from the CCDC.
;
_cell_angle_alpha 90
_cell_angle_beta 90
_cell_angle_gamma 120
_cell_formula_units_Z 6
_cell_length_a 18.6951(16)
_cell_length_b 18.6951(16)
_cell_length_c 9.6219(7)
_cell_measurement_reflns_used 3036
_cell_measurement_temperature 293(2)
_cell_measurement_theta_max 25.268
_cell_measurement_theta_min 3.039
_cell_volume 2912.4(4)
_computing_data_collection 'APEX2 (Bruker AXS Inc., Madison, Wisconsin, USA, 2012)'
_computing_molecular_graphics 'Olex2 1.5-alpha (Dolomanov et al., 2009)'
_computing_publication_material 'Olex2 1.5-alpha (Dolomanov et al., 2009)'
_computing_structure_refinement 'SHELXL-2019/2 (Sheldrick, 2019)'
_computing_structure_solution 'SHELXL-2019/2 (Sheldrick, 2019)'
_diffrn_ambient_temperature 293(2)
_diffrn_measured_fraction_theta_full 0.997
_diffrn_measured_fraction_theta_max 0.997
_diffrn_measurement_device_type 'CCD area detector'
_diffrn_measurement_method 'phi and omega scans'
_diffrn_radiation_type MoK\a
_diffrn_radiation_wavelength 0.71073
_diffrn_reflns_av_R_equivalents 0.0795
_diffrn_reflns_av_unetI/netI 0.1305
_diffrn_reflns_Laue_measured_fraction_full 0.997
_diffrn_reflns_Laue_measured_fraction_max 0.997
_diffrn_reflns_limit_h_max 15
_diffrn_reflns_limit_h_min -22
_diffrn_reflns_limit_k_max 22
_diffrn_reflns_limit_k_min -21
_diffrn_reflns_limit_l_max 11
_diffrn_reflns_limit_l_min -11
_diffrn_reflns_number 13610
_diffrn_reflns_point_group_measured_fraction_full 0.985
_diffrn_reflns_point_group_measured_fraction_max 0.985
_diffrn_reflns_theta_full 25.002
_diffrn_reflns_theta_max 25.002
_diffrn_reflns_theta_min 2.179
_exptl_absorpt_coefficient_mu 1.094
_exptl_absorpt_correction_T_max 0.9176
_exptl_absorpt_correction_T_min 0.6813
_exptl_absorpt_correction_type multi-scan
_exptl_absorpt_process_details sadabs
_exptl_crystal_colour green
_exptl_crystal_density_diffrn 1.837
_exptl_crystal_description needle
_exptl_crystal_F_000 1656
_exptl_crystal_size_max 0.380
_exptl_crystal_size_mid 0.100
_exptl_crystal_size_min 0.080
_refine_diff_density_max 0.899
_refine_diff_density_min -0.876
_refine_diff_density_rms 0.135
_refine_ls_abs_structure_details
;
 Flack x determined using 943 quotients [(I+)-(I-)]/[(I+)+(I-)]
 (Parsons, Flack and Wagner, Acta Cryst. B69 (2013) 249-259).
;
_refine_ls_abs_structure_Flack -0.01(4)
_refine_ls_extinction_coef 0.014(3)
_refine_ls_extinction_expression Fc^*^=kFc[1+0.001xFc^2^\l^3^/sin(2\q)]^-1/4^
_refine_ls_extinction_method 'SHELXL-2019/2 (Sheldrick 2019)'
_refine_ls_goodness_of_fit_ref 1.083
_refine_ls_hydrogen_treatment constr
_refine_ls_matrix_type full
_refine_ls_number_parameters 258
_refine_ls_number_reflns 3369
_refine_ls_number_restraints 385
_refine_ls_restrained_S_all 1.044
_refine_ls_R_factor_all 0.1098
_refine_ls_R_factor_gt 0.0805
_refine_ls_shift/su_max 0.000
_refine_ls_shift/su_mean 0.000
_refine_ls_structure_factor_coef Fsqd
_refine_ls_weighting_details 'w=1/[\s^2^(Fo^2^)+(0.0702P)^2^+13.3117P] where P=(Fo^2^+2Fc^2^)/3'
_refine_ls_weighting_scheme calc
_refine_ls_wR_factor_gt 0.2030
_refine_ls_wR_factor_ref 0.2298
_reflns_Friedel_coverage 0.971
_reflns_Friedel_fraction_full 0.974
_reflns_Friedel_fraction_max 0.974
_reflns_number_gt 2559
_reflns_number_total 3369
_reflns_threshold_expression 'I > 2\s(I)'
_cod_data_source_file d4dt00830h2.cif
_cod_data_source_block 200826c
_cod_depositor_comments 'Adding full bibliography for 7716752--7716760.cif.'
_cod_original_cell_volume 2912.4(5)
_cod_database_code 7716756
_shelx_shelxl_version_number 2019/2
_shelx_space_group_comment
;
The symmetry employed for this shelxl refinement is uniquely defined
by the following loop, which should always be used as a source of
symmetry information in preference to the above space-group names.
They are only intended as comments.
;
_shelx_estimated_absorpt_t_min 0.681
_shelx_estimated_absorpt_t_max 0.918

loop_
_space_group_symop_operation_xyz
'x, y, z'
'-y, x-y, z'
'-y, -x, z+1/2'
'-x+y, -x, z'
'-x+y, y, z+1/2'
'x, x-y, z+1/2'

loop_
_atom_site_label
_atom_site_type_symbol
_atom_site_fract_x
_atom_site_fract_y
_atom_site_fract_z
_atom_site_U_iso_or_equiv
_atom_site_adp_type
_atom_site_occupancy
_atom_site_site_symmetry_order
_atom_site_calc_flag
_atom_site_refinement_flags_posn
_atom_site_refinement_flags_adp
_atom_site_refinement_flags_occupancy
_atom_site_disorder_assembly
_atom_site_disorder_group
Ni1 Ni 1.000000 0.000000 0.8547(3) 0.0280(8) Uani 1 3 d S T P . .
Ni2 Ni 0.333333 0.666667 0.0946(3) 0.0261(8) Uani 1 3 d S T P . .
Ni3 Ni 0.666667 0.333333 -0.0042(3) 0.0301(8) Uani 1 3 d S T P . .
N1 N 0.9889(8) 0.1432(8) 0.8160(15) 0.043(3) Uani 1 1 d . . . . .
H1 H 0.992198 0.187845 0.784826 0.051 Uiso 1 1 calc R U . . .
N2 N 1.0302(7) 0.1099(7) 0.7507(12) 0.029(3) Uani 1 1 d . . . . .
H2A H 1.084468 0.144609 0.754253 0.035 Uiso 1 1 calc R U . . .
H2B H 1.015067 0.099656 0.661902 0.035 Uiso 1 1 calc R U . . .
N3 N 0.9010(8) 0.1378(8) 0.9867(15) 0.043(3) Uani 1 1 d . . . . .
H3 H 0.864186 0.110290 1.048734 0.051 Uiso 1 1 calc R U . . .
N4 N 0.9167(9) 0.2161(9) 0.9464(19) 0.057(4) Uani 1 1 d . . . . .
H4B H 0.916272 0.243686 1.021417 0.068 Uiso 1 1 d R U . . .
H4C H 0.877493 0.210620 0.887806 0.068 Uiso 1 1 d R U . . .
N5 N 0.1910(7) 0.5131(7) 0.1528(12) 0.029(3) Uani 1 1 d . . . . .
H5 H 0.154241 0.471009 0.198090 0.035 Uiso 1 1 calc R U . . .
N6 N 0.2258(6) 0.5945(6) 0.2058(13) 0.027(2) Uani 1 1 d . . . . .
H6A H 0.236969 0.595372 0.295883 0.032 Uiso 1 1 calc R U . . .
H6B H 0.190755 0.613222 0.194948 0.032 Uiso 1 1 calc R U . . .
N7 N 0.1784(8) 0.4313(7) -0.0336(14) 0.042(3) Uani 1 1 d . . . . .
H7 H 0.194955 0.423320 -0.112318 0.050 Uiso 1 1 calc R U . . .
N8 N 0.1078(8) 0.3663(8) 0.0331(17) 0.049(4) Uani 1 1 d . . . . .
H8A H 0.114626 0.322732 0.042250 0.059 Uiso 1 1 d R U . . .
H8B H 0.063312 0.352625 -0.018664 0.059 Uiso 1 1 d R U . . .
N9 N 0.8156(8) 0.3337(9) -0.0546(14) 0.045(3) Uani 1 1 d . . . . .
H9 H 0.854700 0.327238 -0.088030 0.054 Uiso 1 1 calc R U . . .
N10 N 0.7373(7) 0.2967(8) -0.1171(14) 0.033(3) Uani 1 1 d . . . . .
H10A H 0.714109 0.241916 -0.115432 0.040 Uiso 1 1 calc R U . . .
H10B H 0.741417 0.312900 -0.205093 0.040 Uiso 1 1 calc R U . . .
N11 N 0.9050(8) 0.4189(9) 0.1068(15) 0.045(3) Uani 1 1 d . . . . .
H11 H 0.918033 0.452534 0.175554 0.054 Uiso 1 1 calc R U . . .
N12 N 0.9632(10) 0.4046(10) 0.045(2) 0.070(5) Uani 1 1 d . . . . .
H12B H 0.977633 0.376845 0.102674 0.084 Uiso 1 1 d R U . . .
H12C H 1.007647 0.452528 0.022889 0.084 Uiso 1 1 d R U . . .
N13 N 0.2384(8) 0.2699(8) 0.8138(15) 0.040(3) Uani 1 1 d . U . . .
N14 N 0.3736(8) 0.2890(8) 0.8466(15) 0.041(3) Uani 1 1 d . U . . .
N15 N 0.3854(8) 0.4492(8) 0.9569(17) 0.045(3) Uani 1 1 d . U . . .
N16 N 0.2867(9) 0.3418(10) 1.1050(17) 0.059(4) Uani 1 1 d . U . . .
O1 O 0.9354(4) 0.0401(4) 0.9705(6) 0.042(3) Uani 1 1 d G . . . .
O2 O 0.2806(4) 0.5633(4) -0.0249(6) 0.030(2) Uani 1 1 d G . . . .
O3 O 0.7699(3) 0.3840(4) 0.1158(5) 0.037(3) Uani 1 1 d G . . . .
O4 O 0.1889(2) 0.2931(3) 0.8396(5) 0.059(3) Uani 1 1 d G U . . .
O5 O 0.2161(2) 0.2095(2) 0.7331(5) 0.052(3) Uani 1 1 d G U . . .
O6 O 0.3678(2) 0.2439(2) 0.7496(4) 0.061(3) Uani 1 1 d G U . . .
O7 O 0.4376(2) 0.3234(2) 0.9219(4) 0.065(4) Uani 1 1 d G U . . .
O8 O 0.2960(3) 0.3956(4) 1.1947(5) 0.090(5) Uani 1 1 d G U . . .
O9 O 0.2439(3) 0.2693(3) 1.1232(5) 0.089(5) Uani 1 1 d G U . . .
O10 O 0.4139(3) 0.5047(3) 1.0420(5) 0.078(4) Uani 1 1 d G U . . .
O11 O 0.4148(2) 0.4674(2) 0.8340(5) 0.061(3) Uani 1 1 d G U . . .
C1 C 0.9435(4) 0.1064(4) 0.9281(6) 0.031(3) Uani 1 1 d G . . . .
C2 C 0.2184(3) 0.5053(4) 0.0287(6) 0.028(3) Uani 1 1 d G . . . .
C3 C 0.8268(3) 0.3786(4) 0.0567(5) 0.039(4) Uani 1 1 d G . . . .
C4 C 0.3146(2) 0.3087(3) 0.8796(4) 0.039(3) Uani 1 1 d G U . . .
C5 C 0.3289(3) 0.3679(3) 0.9804(5) 0.039(3) Uani 1 1 d G U . . .

loop_
_atom_site_aniso_label
_atom_site_aniso_U_11
_atom_site_aniso_U_22
_atom_site_aniso_U_33
_atom_site_aniso_U_23
_atom_site_aniso_U_13
_atom_site_aniso_U_12
Ni1 0.0288(11) 0.0288(11) 0.0264(15) 0.000 0.000 0.0144(6)
Ni2 0.0268(11) 0.0268(11) 0.0249(17) 0.000 0.000 0.0134(5)
Ni3 0.0303(10) 0.0303(10) 0.0296(19) 0.000 0.000 0.0151(5)
N1 0.049(8) 0.033(7) 0.047(8) 0.003(6) 0.014(7) 0.022(6)
N2 0.031(6) 0.029(6) 0.026(6) 0.005(5) 0.001(5) 0.013(5)
N3 0.040(7) 0.048(8) 0.046(8) -0.001(6) 0.004(6) 0.026(6)
N4 0.062(10) 0.047(8) 0.074(12) -0.020(8) -0.015(8) 0.038(8)
N5 0.037(6) 0.028(6) 0.018(6) -0.008(5) 0.005(5) 0.012(5)
N6 0.019(5) 0.019(5) 0.033(6) -0.003(5) -0.004(5) 0.003(4)
N7 0.052(8) 0.031(7) 0.035(7) -0.006(6) 0.011(6) 0.014(6)
N8 0.033(7) 0.024(6) 0.071(10) -0.004(6) 0.010(7) 0.000(5)
N9 0.039(7) 0.057(8) 0.039(8) -0.021(7) -0.001(6) 0.026(7)
N10 0.027(6) 0.035(7) 0.032(7) -0.004(6) -0.002(5) 0.012(5)
N11 0.036(7) 0.053(8) 0.042(8) -0.010(7) -0.011(6) 0.020(7)
N12 0.042(9) 0.055(10) 0.107(15) 0.007(9) -0.012(9) 0.021(8)
N13 0.036(6) 0.039(6) 0.046(7) -0.007(5) -0.002(5) 0.019(5)
N14 0.042(6) 0.039(6) 0.046(7) -0.001(5) -0.001(5) 0.024(5)
N15 0.040(6) 0.040(6) 0.062(8) -0.016(6) -0.012(6) 0.026(5)
N16 0.046(7) 0.069(8) 0.048(7) -0.003(7) 0.003(6) 0.019(6)
O1 0.052(6) 0.053(7) 0.029(6) 0.000(5) 0.001(5) 0.030(6)
O2 0.028(5) 0.031(5) 0.024(5) -0.005(4) 0.003(4) 0.009(4)
O3 0.027(5) 0.046(6) 0.037(6) -0.001(5) 0.007(5) 0.016(5)
O4 0.039(6) 0.068(7) 0.076(8) -0.016(7) -0.002(6) 0.030(6)
O5 0.047(6) 0.042(6) 0.062(7) -0.021(6) -0.006(6) 0.018(5)
O6 0.050(7) 0.066(7) 0.072(8) -0.021(7) 0.010(6) 0.033(6)
O7 0.042(6) 0.092(9) 0.077(9) -0.010(7) -0.019(6) 0.045(6)
O8 0.089(10) 0.127(12) 0.049(8) -0.034(8) 0.011(8) 0.049(9)
O9 0.077(9) 0.103(11) 0.058(8) 0.017(8) 0.025(8) 0.023(8)
O10 0.064(8) 0.065(8) 0.104(11) -0.049(8) -0.015(8) 0.031(7)
O11 0.052(7) 0.044(7) 0.069(9) 0.006(6) -0.010(6) 0.012(5)
C1 0.040(8) 0.027(7) 0.024(7) -0.008(6) -0.002(6) 0.016(6)
C2 0.030(7) 0.034(7) 0.024(7) -0.006(6) -0.009(6) 0.019(6)
C3 0.037(8) 0.037(8) 0.030(8) 0.006(6) -0.009(7) 0.010(7)
C4 0.041(6) 0.037(6) 0.045(7) -0.006(5) 0.005(6) 0.024(5)
C5 0.034(6) 0.042(6) 0.038(7) -0.003(6) 0.003(6) 0.018(5)

loop_
_atom_type_symbol
_atom_type_description
_atom_type_scat_dispersion_real
_atom_type_scat_dispersion_imag
_atom_type_scat_source
C C 0.0033 0.0016 'International Tables Vol C Tables 4.2.6.8 and 6.1.1.4'
H H 0.0000 0.0000 'International Tables Vol C Tables 4.2.6.8 and 6.1.1.4'
N N 0.0061 0.0033 'International Tables Vol C Tables 4.2.6.8 and 6.1.1.4'
O O 0.0106 0.0060 'International Tables Vol C Tables 4.2.6.8 and 6.1.1.4'
Ni Ni 0.3393 1.1124 'International Tables Vol C Tables 4.2.6.8 and 6.1.1.4'

loop_
_geom_angle_atom_site_label_1
_geom_angle_atom_site_label_2
_geom_angle_atom_site_label_3
_geom_angle
_geom_angle_site_symmetry_1
_geom_angle_site_symmetry_3
_geom_angle_publ_flag
O1 Ni1 O1 93.0(3) 4_765 2_645 ?
O1 Ni1 O1 93.0(3) 4_765 . ?
O1 Ni1 O1 93.0(3) 2_645 . ?
O1 Ni1 N2 88.4(4) 4_765 . ?
O1 Ni1 N2 172.6(4) 2_645 . ?
O1 Ni1 N2 79.6(4) . . ?
O1 Ni1 N2 172.6(4) 4_765 2_645 ?
O1 Ni1 N2 79.6(4) 2_645 2_645 ?
O1 Ni1 N2 88.4(4) . 2_645 ?
N2 Ni1 N2 99.0(4) . 2_645 ?
O1 Ni1 N2 79.6(4) 4_765 4_765 ?
O1 Ni1 N2 88.4(4) 2_645 4_765 ?
O1 Ni1 N2 172.6(4) . 4_765 ?
N2 Ni1 N2 99.0(4) . 4_765 ?
N2 Ni1 N2 99.0(4) 2_645 4_765 ?
O2 Ni2 O2 91.1(3) . 4_565 ?
O2 Ni2 O2 91.1(2) . 2_665 ?
O2 Ni2 O2 91.1(3) 4_565 2_665 ?
O2 Ni2 N6 169.5(3) . 4_565 ?
O2 Ni2 N6 79.7(3) 4_565 4_565 ?
O2 Ni2 N6 94.2(4) 2_665 4_565 ?
O2 Ni2 N6 79.7(3) . . ?
O2 Ni2 N6 94.2(4) 4_565 . ?
O2 Ni2 N6 169.5(3) 2_665 . ?
N6 Ni2 N6 95.8(4) 4_565 . ?
O2 Ni2 N6 94.2(4) . 2_665 ?
O2 Ni2 N6 169.5(3) 4_565 2_665 ?
O2 Ni2 N6 79.7(3) 2_665 2_665 ?
N6 Ni2 N6 95.8(4) 4_565 2_665 ?
N6 Ni2 N6 95.8(4) . 2_665 ?
O3 Ni3 O3 90.9(2) . 4_665 ?
O3 Ni3 O3 90.9(2) . 2_655 ?
O3 Ni3 O3 90.9(2) 4_665 2_655 ?
O3 Ni3 N10 80.7(4) . . ?
O3 Ni3 N10 93.9(4) 4_665 . ?
O3 Ni3 N10 170.4(4) 2_655 . ?
O3 Ni3 N10 170.4(4) . 4_665 ?
O3 Ni3 N10 80.7(4) 4_665 4_665 ?
O3 Ni3 N10 93.9(4) 2_655 4_665 ?
N10 Ni3 N10 95.1(5) . 4_665 ?
O3 Ni3 N10 93.9(4) . 2_655 ?
O3 Ni3 N10 170.4(4) 4_665 2_655 ?
O3 Ni3 N10 80.7(4) 2_655 2_655 ?
N10 Ni3 N10 95.1(5) . 2_655 ?
N10 Ni3 N10 95.1(5) 4_665 2_655 ?
C1 N1 N2 119.9(11) . . ?
C1 N1 H1 120.0 . . ?
N2 N1 H1 120.0 . . ?
N1 N2 Ni1 106.9(8) . . ?
N1 N2 H2A 110.3 . . ?
Ni1 N2 H2A 110.3 . . ?
N1 N2 H2B 110.3 . . ?
Ni1 N2 H2B 110.3 . . ?
H2A N2 H2B 108.6 . . ?
C1 N3 N4 119.1(13) . . ?
C1 N3 H3 120.5 . . ?
N4 N3 H3 120.5 . . ?
N3 N4 H4B 108.9 . . ?
N3 N4 H4C 109.0 . . ?
H4B N4 H4C 109.5 . . ?
C2 N5 N6 116.3(10) . . ?
C2 N5 H5 121.8 . . ?
N6 N5 H5 121.8 . . ?
N5 N6 Ni2 106.8(8) . . ?
N5 N6 H6A 110.4 . . ?
Ni2 N6 H6A 110.4 . . ?
N5 N6 H6B 110.4 . . ?
Ni2 N6 H6B 110.4 . . ?
H6A N6 H6B 108.6 . . ?
C2 N7 N8 118.8(11) . . ?
C2 N7 H7 120.6 . . ?
N8 N7 H7 120.6 . . ?
N7 N8 H8A 109.3 . . ?
N7 N8 H8B 109.1 . . ?
H8A N8 H8B 109.5 . . ?
C3 N9 N10 117.2(10) . . ?
C3 N9 H9 121.4 . . ?
N10 N9 H9 121.4 . . ?
N9 N10 Ni3 107.0(9) . . ?
N9 N10 H10A 110.3 . . ?
Ni3 N10 H10A 110.3 . . ?
N9 N10 H10B 110.3 . . ?
Ni3 N10 H10B 110.3 . . ?
H10A N10 H10B 108.6 . . ?
C3 N11 N12 118.4(13) . . ?
C3 N11 H11 120.8 . . ?
N12 N11 H11 120.8 . . ?
N11 N12 H12B 109.9 . . ?
N11 N12 H12C 109.7 . . ?
H12B N12 H12C 109.5 . . ?
O4 N13 O5 118.1(10) . . ?
O4 N13 C4 118.8(10) . . ?
O5 N13 C4 123.0(10) . . ?
O6 N14 O7 121.4(10) . . ?
O6 N14 C4 123.9(11) . . ?
O7 N14 C4 114.6(10) . . ?
O10 N15 O11 116.8(12) . . ?
O10 N15 C5 127.0(13) . . ?
O11 N15 C5 116.1(10) . . ?
O9 N16 O8 123.3(13) . . ?
O9 N16 C5 117.9(13) . . ?
O8 N16 C5 118.8(13) . . ?
C1 O1 Ni1 112.9(2) . . ?
C2 O2 Ni2 113.25(17) . . ?
C3 O3 Ni3 110.51(15) . . ?
O1 C1 N3 120.2(7) . . ?
O1 C1 N1 120.6(6) . . ?
N3 C1 N1 119.0(9) . . ?
O2 C2 N5 121.3(5) . . ?
O2 C2 N7 120.9(6) . . ?
N5 C2 N7 117.7(8) . . ?
O3 C3 N9 123.5(6) . . ?
O3 C3 N11 121.1(7) . . ?
N9 C3 N11 115.4(9) . . ?
N14 C4 N13 120.7(8) . . ?
N14 C4 C5 121.1(6) . . ?
N13 C4 C5 118.2(5) . . ?
N15 C5 N16 121.5(10) . . ?
N15 C5 C4 120.2(6) . . ?
N16 C5 C4 118.3(7) . . ?

loop_
_geom_bond_atom_site_label_1
_geom_bond_atom_site_label_2
_geom_bond_distance
_geom_bond_site_symmetry_2
_geom_bond_publ_flag
Ni1 O1 2.040(7) 4_765 ?
Ni1 O1 2.040(7) 2_645 ?
Ni1 O1 2.040(7) . ?
Ni1 N2 2.093(11) . ?
Ni1 N2 2.093(11) 2_645 ?
Ni1 N2 2.093(11) 4_765 ?
Ni2 O2 2.031(6) . ?
Ni2 O2 2.031(7) 4_565 ?
Ni2 O2 2.031(7) 2_665 ?
Ni2 N6 2.073(11) 4_565 ?
Ni2 N6 2.073(11) . ?
Ni2 N6 2.073(11) 2_665 ?
Ni3 O3 2.031(6) . ?
Ni3 O3 2.031(5) 4_665 ?
Ni3 O3 2.031(5) 2_655 ?
Ni3 N10 2.073(12) . ?
Ni3 N10 2.073(12) 4_665 ?
Ni3 N10 2.073(12) 2_655 ?
N1 C1 1.332(15) . ?
N1 N2 1.364(17) . ?
N1 H1 0.8600 . ?
N2 H2A 0.8900 . ?
N2 H2B 0.8900 . ?
N3 C1 1.326(14) . ?
N3 N4 1.40(2) . ?
N3 H3 0.8600 . ?
N4 H4B 0.8900 . ?
N4 H4C 0.8900 . ?
N5 C2 1.336(11) . ?
N5 N6 1.417(15) . ?
N5 H5 0.8600 . ?
N6 H6A 0.8900 . ?
N6 H6B 0.8900 . ?
N7 C2 1.340(13) . ?
N7 N8 1.423(18) . ?
N7 H7 0.8600 . ?
N8 H8A 0.8900 . ?
N8 H8B 0.8900 . ?
N9 C3 1.311(14) . ?
N9 N10 1.405(18) . ?
N9 H9 0.8600 . ?
N10 H10A 0.8900 . ?
N10 H10B 0.8900 . ?
N11 C3 1.356(14) . ?
N11 N12 1.38(2) . ?
N11 H11 0.8600 . ?
N12 H12B 0.8900 . ?
N12 H12C 0.8900 . ?
N13 O4 1.228(13) . ?
N13 O5 1.257(13) . ?
N13 C4 1.386(13) . ?
N14 O6 1.226(14) . ?
N14 O7 1.266(14) . ?
N14 C4 1.363(13) . ?
N15 O10 1.217(14) . ?
N15 O11 1.276(16) . ?
N15 C5 1.368(15) . ?
N16 O9 1.192(17) . ?
N16 O8 1.270(17) . ?
N16 C5 1.384(16) . ?
O1 C1 1.2418 . ?
O2 C2 1.2379 . ?
O3 C3 1.2549 . ?
C4 C5 1.3930 . ?

loop_
_geom_torsion_atom_site_label_1
_geom_torsion_atom_site_label_2
_geom_torsion_atom_site_label_3
_geom_torsion_atom_site_label_4
_geom_torsion
_geom_torsion_site_symmetry_1
_geom_torsion_site_symmetry_2
_geom_torsion_site_symmetry_3
_geom_torsion_site_symmetry_4
_geom_torsion_publ_flag
C1 N1 N2 Ni1 2.8(15) . . . . ?
C2 N5 N6 Ni2 -17.5(12) . . . . ?
C3 N9 N10 Ni3 1.9(15) . . . . ?
Ni1 O1 C1 N3 175.5(9) . . . . ?
Ni1 O1 C1 N1 1.5(7) . . . . ?
N4 N3 C1 O1 174.0(10) . . . . ?
N4 N3 C1 N1 -11.9(18) . . . . ?
N2 N1 C1 O1 -3.1(16) . . . . ?
N2 N1 C1 N3 -177.2(12) . . . . ?
Ni2 O2 C2 N5 0.3(6) . . . . ?
Ni2 O2 C2 N7 -176.9(8) . . . . ?
N6 N5 C2 O2 12.5(13) . . . . ?
N6 N5 C2 N7 -170.2(10) . . . . ?
N8 N7 C2 O2 179.3(10) . . . . ?
N8 N7 C2 N5 1.9(17) . . . . ?
Ni3 O3 C3 N9 -11.0(8) . . . . ?
Ni3 O3 C3 N11 170.0(8) . . . . ?
N10 N9 C3 O3 6.3(16) . . . . ?
N10 N9 C3 N11 -174.6(12) . . . . ?
N12 N11 C3 O3 174.2(11) . . . . ?
N12 N11 C3 N9 -4.9(17) . . . . ?
O6 N14 C4 N13 8.0(17) . . . . ?
O7 N14 C4 N13 -174.4(9) . . . . ?
O6 N14 C4 C5 -172.2(8) . . . . ?
O7 N14 C4 C5 5.5(13) . . . . ?
O4 N13 C4 N14 -175.3(10) . . . . ?
O5 N13 C4 N14 8.0(17) . . . . ?
O4 N13 C4 C5 4.9(14) . . . . ?
O5 N13 C4 C5 -171.8(9) . . . . ?
O10 N15 C5 N16 10.8(18) . . . . ?
O11 N15 C5 N16 -173.5(10) . . . . ?
O10 N15 C5 C4 -167.0(9) . . . . ?
O11 N15 C5 C4 8.6(13) . . . . ?
O9 N16 C5 N15 -173.4(11) . . . . ?
O8 N16 C5 N15 5.7(18) . . . . ?
O9 N16 C5 C4 4.5(16) . . . . ?
O8 N16 C5 C4 -176.4(9) . . . . ?
N14 C4 C5 N15 67.9(9) . . . . ?
N13 C4 C5 N15 -112.3(9) . . . . ?
N14 C4 C5 N16 -110.0(10) . . . . ?
N13 C4 C5 N16 69.9(10) . . . . ?
